data_4064942
loop_
_publ_author_name
'Gwynne, Erin A.'
'Stephan, Douglas W.'

_publ_section_title
;
 Nickel(II) and Palladium(II) Bis-Aminophosphine Pincer Complexes
;
_journal_issue 15
_journal_name_full Organometallics
_journal_page_first 4128
_journal_paper_doi 10.1021/om200439q
_journal_volume 30
_journal_year 2011
_chemical_formula_sum 'C19 H43 Cl N2 Ni P2'
_chemical_formula_weight 455.65
_chemical_name_systematic
; 
 ? 
;
_space_group_IT_number 19
_symmetry_cell_setting orthorhombic
_symmetry_space_group_name_Hall 'P 2ac 2ab'
_symmetry_space_group_name_H-M 'P 21 21 21'
_atom_sites_solution_hydrogens geom
_atom_sites_solution_primary direct
_atom_sites_solution_secondary difmap
_audit_creation_method SHELXL-97
_cell_angle_alpha 90.00
_cell_angle_beta 90.00
_cell_angle_gamma 90.00
_cell_formula_units_Z 4
_cell_length_a 11.6462(10)
_cell_length_b 14.1879(13)
_cell_length_c 15.0410(13)
_cell_measurement_temperature 150(2)
_cell_volume 2485.3(4)
_computing_structure_refinement 'SHELXL-97 (Sheldrick, 1997)'
_computing_structure_solution 'SHELXS-97 (Sheldrick, 1990)'
_diffrn_ambient_temperature 150(2)
_diffrn_measured_fraction_theta_full 0.996
_diffrn_measured_fraction_theta_max 0.996
_diffrn_radiation_monochromator graphite
_diffrn_radiation_source 'fine-focus sealed tube'
_diffrn_radiation_type MoK\a
_diffrn_radiation_wavelength 0.71073
_diffrn_reflns_av_R_equivalents 0.1284
_diffrn_reflns_av_sigmaI/netI 0.0995
_diffrn_reflns_limit_h_max 14
_diffrn_reflns_limit_h_min -15
_diffrn_reflns_limit_k_max 18
_diffrn_reflns_limit_k_min -11
_diffrn_reflns_limit_l_max 19
_diffrn_reflns_limit_l_min -19
_diffrn_reflns_number 40754
_diffrn_reflns_theta_full 27.56
_diffrn_reflns_theta_max 27.56
_diffrn_reflns_theta_min 1.97
_exptl_absorpt_coefficient_mu 1.022
_exptl_absorpt_correction_T_max 0.9507
_exptl_absorpt_correction_T_min 0.9047
_exptl_absorpt_correction_type multi-scan
_exptl_crystal_density_diffrn 1.218
_exptl_crystal_density_method 'not measured'
_exptl_crystal_F_000 984
_exptl_crystal_size_max 0.10
_exptl_crystal_size_mid 0.10
_exptl_crystal_size_min 0.05
_refine_diff_density_max 0.520
_refine_diff_density_min -0.405
_refine_diff_density_rms 0.082
_refine_ls_abs_structure_details 'Flack H D (1983), Acta Cryst. A39, 876-881'
_refine_ls_abs_structure_Flack -0.021(17)
_refine_ls_extinction_method none
_refine_ls_goodness_of_fit_ref 1.005
_refine_ls_hydrogen_treatment mixed
_refine_ls_matrix_type full
_refine_ls_number_parameters 226
_refine_ls_number_reflns 5706
_refine_ls_number_restraints 0
_refine_ls_restrained_S_all 1.005
_refine_ls_R_factor_all 0.0914
_refine_ls_R_factor_gt 0.0482
_refine_ls_shift/su_max 0.001
_refine_ls_shift/su_mean 0.000
_refine_ls_structure_factor_coef Fsqd
_refine_ls_weighting_details 'calc w=1/[\s^2^(Fo^2^)+(0.0372P)^2^+0.0000P] where P=(Fo^2^+2Fc^2^)/3'
_refine_ls_weighting_scheme calc
_refine_ls_wR_factor_gt 0.0857
_refine_ls_wR_factor_ref 0.0998
_reflns_number_gt 4055
_reflns_number_total 5706
_reflns_threshold_expression >2sigma(I)
_cod_data_source_file om200439q_si_004.cif
_cod_data_source_block eag039_0m
_cod_original_sg_symbol_H-M P2(1)2(1)2(1)
_cod_database_code 4064942

loop_
_symmetry_equiv_pos_as_xyz
'x, y, z'
'x+1/2, -y+1/2, -z'
'-x, y+1/2, -z+1/2'
'-x+1/2, -y, z+1/2'

loop_
_atom_site_label
_atom_site_type_symbol
_atom_site_fract_x
_atom_site_fract_y
_atom_site_fract_z
_atom_site_U_iso_or_equiv
_atom_site_adp_type
_atom_site_occupancy
_atom_site_symmetry_multiplicity
_atom_site_calc_flag
_atom_site_refinement_flags
Ni1 Ni 0.39935(4) 0.53903(3) 0.89602(3) 0.02268(13) Uani 1 1 d .
Cl1 Cl 0.32040(9) 0.59052(8) 1.01962(7) 0.0327(3) Uani 1 1 d .
P1 P 0.58167(9) 0.51670(7) 0.91265(6) 0.0246(2) Uani 1 1 d .
P2 P 0.25211(8) 0.53553(7) 0.80213(6) 0.0215(2) Uani 1 1 d .
N1 N 0.5189(3) 0.5007(2) 0.8190(2) 0.0283(8) Uani 1 1 d .
N2 N 0.2994(3) 0.5150(2) 0.6984(2) 0.0278(8) Uani 1 1 d .
H2A H 0.2590 0.4778 0.6636 0.033 Uiso 1 1 calc R
C1 C 0.5233(4) 0.4356(3) 0.7436(3) 0.0368(12) Uani 1 1 d .
H1A H 0.4641 0.3862 0.7514 0.044 Uiso 1 1 calc R
H1B H 0.5993 0.4044 0.7421 0.044 Uiso 1 1 calc R
C2 C 0.5029(4) 0.4869(4) 0.6556(3) 0.0434(13) Uani 1 1 d .
H2B H 0.5738 0.5204 0.6378 0.052 Uiso 1 1 calc R
H2C H 0.4844 0.4403 0.6087 0.052 Uiso 1 1 calc R
C3 C 0.4053(4) 0.5569(3) 0.6640(2) 0.0341(10) Uani 1 1 d .
H3A H 0.4293 0.6086 0.7040 0.041 Uiso 1 1 calc R
H3B H 0.3896 0.5846 0.6048 0.041 Uiso 1 1 calc R
C4 C 0.1514(3) 0.4340(3) 0.8191(3) 0.0300(10) Uani 1 1 d .
C5 C 0.2225(4) 0.3449(3) 0.8042(3) 0.0477(13) Uani 1 1 d .
H5A H 0.1736 0.2893 0.8120 0.072 Uiso 1 1 calc R
H5B H 0.2857 0.3429 0.8472 0.072 Uiso 1 1 calc R
H5C H 0.2538 0.3453 0.7437 0.072 Uiso 1 1 calc R
C6 C 0.0481(4) 0.4335(3) 0.7569(3) 0.0443(13) Uani 1 1 d .
H6A H 0.0001 0.3784 0.7697 0.066 Uiso 1 1 calc R
H6B H 0.0747 0.4307 0.6952 0.066 Uiso 1 1 calc R
H6C H 0.0032 0.4911 0.7659 0.066 Uiso 1 1 calc R
C7 C 0.1113(4) 0.4328(3) 0.9171(3) 0.0419(12) Uani 1 1 d .
H7A H 0.0585 0.3800 0.9264 0.063 Uiso 1 1 calc R
H7B H 0.0720 0.4921 0.9309 0.063 Uiso 1 1 calc R
H7C H 0.1781 0.4257 0.9562 0.063 Uiso 1 1 calc R
C8 C 0.1695(3) 0.6500(3) 0.7961(3) 0.0279(10) Uani 1 1 d .
C9 C 0.1065(4) 0.6605(3) 0.7068(3) 0.0453(12) Uani 1 1 d .
H9A H 0.0643 0.7202 0.7061 0.068 Uiso 1 1 calc R
H9B H 0.0525 0.6081 0.6994 0.068 Uiso 1 1 calc R
H9C H 0.1625 0.6597 0.6582 0.068 Uiso 1 1 calc R
C10 C 0.0875(4) 0.6647(3) 0.8733(3) 0.0384(11) Uani 1 1 d .
H10A H 0.0476 0.7250 0.8661 0.058 Uiso 1 1 calc R
H10B H 0.1307 0.6651 0.9292 0.058 Uiso 1 1 calc R
H10C H 0.0311 0.6134 0.8745 0.058 Uiso 1 1 calc R
C11 C 0.2619(4) 0.7286(3) 0.8012(3) 0.0372(11) Uani 1 1 d .
H11A H 0.2244 0.7904 0.7987 0.056 Uiso 1 1 calc R
H11B H 0.3150 0.7222 0.7511 0.056 Uiso 1 1 calc R
H11C H 0.3045 0.7228 0.8571 0.056 Uiso 1 1 calc R
C12 C 0.6850(3) 0.6173(3) 0.9020(3) 0.0272(9) Uani 1 1 d .
C13 C 0.6105(4) 0.7049(3) 0.8866(3) 0.0371(10) Uani 1 1 d .
H13A H 0.6599 0.7604 0.8801 0.056 Uiso 1 1 calc R
H13B H 0.5590 0.7139 0.9375 0.056 Uiso 1 1 calc R
H13C H 0.5648 0.6965 0.8324 0.056 Uiso 1 1 calc R
C14 C 0.7576(4) 0.6327(3) 0.9853(3) 0.0439(13) Uani 1 1 d .
H14A H 0.8095 0.6861 0.9758 0.066 Uiso 1 1 calc R
H14B H 0.8026 0.5759 0.9976 0.066 Uiso 1 1 calc R
H14C H 0.7071 0.6461 1.0359 0.066 Uiso 1 1 calc R
C15 C 0.7618(4) 0.6022(3) 0.8203(3) 0.0442(13) Uani 1 1 d .
H15A H 0.8153 0.6552 0.8146 0.066 Uiso 1 1 calc R
H15B H 0.7139 0.5984 0.7668 0.066 Uiso 1 1 calc R
H15C H 0.8051 0.5435 0.8273 0.066 Uiso 1 1 calc R
C16 C 0.6427(4) 0.4095(3) 0.9679(3) 0.0341(11) Uani 1 1 d .
C17 C 0.6527(4) 0.4292(3) 1.0693(3) 0.0464(13) Uani 1 1 d .
H17A H 0.6842 0.3736 1.0992 0.070 Uiso 1 1 calc R
H17B H 0.5766 0.4434 1.0935 0.070 Uiso 1 1 calc R
H17C H 0.7038 0.4831 1.0790 0.070 Uiso 1 1 calc R
C18 C 0.7591(4) 0.3796(3) 0.9305(3) 0.0506(14) Uani 1 1 d .
H18A H 0.7860 0.3231 0.9617 0.076 Uiso 1 1 calc R
H18B H 0.8147 0.4307 0.9388 0.076 Uiso 1 1 calc R
H18C H 0.7514 0.3658 0.8669 0.076 Uiso 1 1 calc R
C19 C 0.5532(5) 0.3324(3) 0.9542(3) 0.0560(15) Uani 1 1 d .
H19A H 0.5800 0.2738 0.9818 0.084 Uiso 1 1 calc R
H19B H 0.5415 0.3222 0.8904 0.084 Uiso 1 1 calc R
H19C H 0.4806 0.3516 0.9816 0.084 Uiso 1 1 calc R

loop_
_atom_site_aniso_label
_atom_site_aniso_U_11
_atom_site_aniso_U_22
_atom_site_aniso_U_33
_atom_site_aniso_U_23
_atom_site_aniso_U_13
_atom_site_aniso_U_12
Ni1 0.0242(3) 0.0248(2) 0.0191(3) -0.0017(2) -0.0004(2) 0.0023(2)
Cl1 0.0383(7) 0.0396(6) 0.0202(5) -0.0016(5) 0.0055(5) 0.0052(5)
P1 0.0245(5) 0.0279(6) 0.0215(6) -0.0007(4) -0.0007(4) 0.0033(4)
P2 0.0242(5) 0.0218(5) 0.0185(5) -0.0008(5) 0.0013(4) -0.0014(5)
N1 0.0263(19) 0.0368(19) 0.0217(18) -0.0089(15) -0.0035(15) 0.0045(15)
N2 0.0250(18) 0.036(2) 0.0226(17) -0.0063(16) 0.0006(15) -0.0053(15)
C1 0.034(3) 0.042(3) 0.035(3) -0.012(2) -0.001(2) 0.012(2)
C2 0.030(2) 0.073(4) 0.027(2) -0.014(2) 0.008(2) 0.003(2)
C3 0.033(2) 0.051(3) 0.018(2) 0.0038(18) -0.001(2) -0.009(2)
C4 0.034(2) 0.029(2) 0.027(2) -0.0024(19) 0.003(2) -0.0076(19)
C5 0.060(3) 0.025(2) 0.058(3) -0.002(2) 0.007(3) -0.004(2)
C6 0.045(3) 0.043(3) 0.045(3) -0.007(2) 0.004(2) -0.026(2)
C7 0.053(3) 0.042(3) 0.031(2) 0.0027(19) 0.010(2) -0.018(2)
C8 0.027(2) 0.026(2) 0.030(3) 0.0001(19) -0.006(2) -0.0006(18)
C9 0.053(3) 0.033(2) 0.050(3) 0.000(2) -0.024(3) 0.009(2)
C10 0.031(3) 0.034(2) 0.051(3) -0.009(2) -0.001(2) 0.003(2)
C11 0.047(3) 0.027(2) 0.038(3) -0.002(2) -0.004(2) -0.004(2)
C12 0.023(2) 0.035(2) 0.024(2) 0.001(2) 0.000(2) 0.0000(17)
C13 0.037(3) 0.030(2) 0.044(3) 0.001(2) 0.004(3) -0.002(2)
C14 0.049(3) 0.045(3) 0.038(3) 0.001(2) -0.017(3) -0.012(3)
C15 0.039(3) 0.056(3) 0.038(3) 0.005(2) 0.009(2) -0.001(2)
C16 0.036(3) 0.036(3) 0.031(2) 0.005(2) -0.004(2) 0.009(2)
C17 0.050(3) 0.054(3) 0.035(3) 0.011(2) -0.007(2) 0.007(2)
C18 0.048(3) 0.052(3) 0.051(3) -0.002(3) -0.002(3) 0.027(3)
C19 0.067(4) 0.025(3) 0.076(4) 0.011(2) -0.020(3) -0.001(3)

loop_
_atom_type_symbol
_atom_type_description
_atom_type_scat_dispersion_real
_atom_type_scat_dispersion_imag
_atom_type_scat_source
C C 0.0033 0.0016 'International Tables Vol C Tables 4.2.6.8 and 6.1.1.4'
H H 0.0000 0.0000 'International Tables Vol C Tables 4.2.6.8 and 6.1.1.4'
N N 0.0061 0.0033 'International Tables Vol C Tables 4.2.6.8 and 6.1.1.4'
P P 0.1023 0.0942 'International Tables Vol C Tables 4.2.6.8 and 6.1.1.4'
Cl Cl 0.1484 0.1585 'International Tables Vol C Tables 4.2.6.8 and 6.1.1.4'
Ni Ni 0.3393 1.1124 'International Tables Vol C Tables 4.2.6.8 and 6.1.1.4'

loop_
_geom_angle_atom_site_label_1
_geom_angle_atom_site_label_2
_geom_angle_atom_site_label_3
_geom_angle
N1 Ni1 P1 46.00(9)
N1 Ni1 Cl1 157.11(10)
P1 Ni1 Cl1 111.20(4)
N1 Ni1 P2 99.94(9)
P1 Ni1 P2 145.94(4)
Cl1 Ni1 P2 102.83(4)
N1 P1 C16 116.62(19)
N1 P1 C12 108.95(18)
C16 P1 C12 114.41(19)
N1 P1 Ni1 58.08(12)
C16 P1 Ni1 122.88(15)
C12 P1 Ni1 120.61(12)
N2 P2 C4 101.46(17)
N2 P2 C8 105.72(18)
C4 P2 C8 110.38(18)
N2 P2 Ni1 109.96(11)
C4 P2 Ni1 114.41(14)
C8 P2 Ni1 113.84(13)
C1 N1 P1 139.0(3)
C1 N1 Ni1 132.9(3)
P1 N1 Ni1 75.92(13)
C3 N2 P2 122.3(3)
C3 N2 H2A 118.8
P2 N2 H2A 118.8
N1 C1 C2 111.4(3)
N1 C1 H1A 109.3
C2 C1 H1A 109.3
N1 C1 H1B 109.3
C2 C1 H1B 109.3
H1A C1 H1B 108.0
C3 C2 C1 110.9(3)
C3 C2 H2B 109.5
C1 C2 H2B 109.5
C3 C2 H2C 109.5
C1 C2 H2C 109.5
H2B C2 H2C 108.0
N2 C3 C2 113.3(3)
N2 C3 H3A 108.9
C2 C3 H3A 108.9
N2 C3 H3B 108.9
C2 C3 H3B 108.9
H3A C3 H3B 107.7
C6 C4 C5 109.5(4)
C6 C4 C7 110.3(3)
C5 C4 C7 107.2(4)
C6 C4 P2 114.4(3)
C5 C4 P2 106.0(3)
C7 C4 P2 109.1(3)
C4 C5 H5A 109.5
C4 C5 H5B 109.5
H5A C5 H5B 109.5
C4 C5 H5C 109.5
H5A C5 H5C 109.5
H5B C5 H5C 109.5
C4 C6 H6A 109.5
C4 C6 H6B 109.5
H6A C6 H6B 109.5
C4 C6 H6C 109.5
H6A C6 H6C 109.5
H6B C6 H6C 109.5
C4 C7 H7A 109.5
C4 C7 H7B 109.5
H7A C7 H7B 109.5
C4 C7 H7C 109.5
H7A C7 H7C 109.5
H7B C7 H7C 109.5
C10 C8 C9 110.8(3)
C10 C8 C11 107.4(3)
C9 C8 C11 107.8(3)
C10 C8 P2 113.7(3)
C9 C8 P2 111.6(3)
C11 C8 P2 105.2(3)
C8 C9 H9A 109.5
C8 C9 H9B 109.5
H9A C9 H9B 109.5
C8 C9 H9C 109.5
H9A C9 H9C 109.5
H9B C9 H9C 109.5
C8 C10 H10A 109.5
C8 C10 H10B 109.5
H10A C10 H10B 109.5
C8 C10 H10C 109.5
H10A C10 H10C 109.5
H10B C10 H10C 109.5
C8 C11 H11A 109.5
C8 C11 H11B 109.5
H11A C11 H11B 109.5
C8 C11 H11C 109.5
H11A C11 H11C 109.5
H11B C11 H11C 109.5
C14 C12 C13 108.7(3)
C14 C12 C15 110.8(3)
C13 C12 C15 108.8(3)
C14 C12 P1 113.2(3)
C13 C12 P1 105.5(3)
C15 C12 P1 109.7(3)
C12 C13 H13A 109.5
C12 C13 H13B 109.5
H13A C13 H13B 109.5
C12 C13 H13C 109.5
H13A C13 H13C 109.5
H13B C13 H13C 109.5
C12 C14 H14A 109.5
C12 C14 H14B 109.5
H14A C14 H14B 109.5
C12 C14 H14C 109.5
H14A C14 H14C 109.5
H14B C14 H14C 109.5
C12 C15 H15A 109.5
C12 C15 H15B 109.5
H15A C15 H15B 109.5
C12 C15 H15C 109.5
H15A C15 H15C 109.5
H15B C15 H15C 109.5
C19 C16 C18 111.0(4)
C19 C16 C17 108.3(4)
C18 C16 C17 110.2(4)
C19 C16 P1 105.3(3)
C18 C16 P1 113.5(3)
C17 C16 P1 108.5(3)
C16 C17 H17A 109.5
C16 C17 H17B 109.5
H17A C17 H17B 109.5
C16 C17 H17C 109.5
H17A C17 H17C 109.5
H17B C17 H17C 109.5
C16 C18 H18A 109.5
C16 C18 H18B 109.5
H18A C18 H18B 109.5
C16 C18 H18C 109.5
H18A C18 H18C 109.5
H18B C18 H18C 109.5
C16 C19 H19A 109.5
C16 C19 H19B 109.5
H19A C19 H19B 109.5
C16 C19 H19C 109.5
H19A C19 H19C 109.5
H19B C19 H19C 109.5

loop_
_geom_bond_atom_site_label_1
_geom_bond_atom_site_label_2
_geom_bond_distance
Ni1 N1 1.891(3)
Ni1 P1 2.1614(11)
Ni1 Cl1 2.1989(11)
Ni1 P2 2.2219(11)
P1 N1 1.603(3)
P1 C16 1.874(4)
P1 C12 1.874(4)
P2 N2 1.679(3)
P2 C4 1.875(4)
P2 C8 1.890(4)
N1 C1 1.463(5)
N2 C3 1.463(5)
N2 H2A 0.8800
C1 C2 1.529(6)
C1 H1A 0.9900
C1 H1B 0.9900
C2 C3 1.515(6)
C2 H2B 0.9900
C2 H2C 0.9900
C3 H3A 0.9900
C3 H3B 0.9900
C4 C6 1.524(6)
C4 C5 1.528(6)
C4 C7 1.546(5)
C5 H5A 0.9800
C5 H5B 0.9800
C5 H5C 0.9800
C6 H6A 0.9800
C6 H6B 0.9800
C6 H6C 0.9800
C7 H7A 0.9800
C7 H7B 0.9800
C7 H7C 0.9800
C8 C10 1.519(6)
C8 C9 1.537(6)
C8 C11 1.551(5)
C9 H9A 0.9800
C9 H9B 0.9800
C9 H9C 0.9800
C10 H10A 0.9800
C10 H10B 0.9800
C10 H10C 0.9800
C11 H11A 0.9800
C11 H11B 0.9800
C11 H11C 0.9800
C12 C14 1.527(6)
C12 C13 1.533(5)
C12 C15 1.535(6)
C13 H13A 0.9800
C13 H13B 0.9800
C13 H13C 0.9800
C14 H14A 0.9800
C14 H14B 0.9800
C14 H14C 0.9800
C15 H15A 0.9800
C15 H15B 0.9800
C15 H15C 0.9800
C16 C19 1.524(6)
C16 C18 1.528(6)
C16 C17 1.554(6)
C17 H17A 0.9800
C17 H17B 0.9800
C17 H17C 0.9800
C18 H18A 0.9800
C18 H18B 0.9800
C18 H18C 0.9800
C19 H19A 0.9800
C19 H19B 0.9800
C19 H19C 0.9800
